data_4335318
loop_
_publ_author_name
'Ya-Li Wang'
'Yue Ma'
'Xi Yang'
'Jinkui Tang'
'Peng Cheng'
'Qing-Lun Wang'
'Li-Cun Li'
'Dai-Zheng Liao'

_publ_section_title
;
 Syntheses, Structures, and Magnetic and Luminescence Properties of a New
 DyIII-Based Single-Ion Magnet
;
_journal_name_full 'Inorganic Chemistry'
_journal_page_first 7380
_journal_page_last 7386
_journal_paper_doi 10.1021/ic400006n
_journal_volume 52
_journal_year 2013
_chemical_formula_sum 'C25 H11 F18 N2 O6 Tb'
_chemical_formula_weight 936.29
_chemical_name_systematic
; 
 ? 
;
_space_group_IT_number 2
_symmetry_cell_setting triclinic
_symmetry_space_group_name_Hall '-P 1'
_symmetry_space_group_name_H-M 'P -1'
_atom_sites_solution_hydrogens geom
_atom_sites_solution_primary direct
_atom_sites_solution_secondary difmap
_audit_creation_method SHELXL-97
_cell_angle_alpha 78.93(3)
_cell_angle_beta 77.25(3)
_cell_angle_gamma 72.95(3)
_cell_formula_units_Z 4
_cell_length_a 11.793(2)
_cell_length_b 15.860(3)
_cell_length_c 17.825(4)
_cell_measurement_reflns_used 9676
_cell_measurement_temperature 113(2)
_cell_measurement_theta_max 27.88
_cell_measurement_theta_min 1.67
_cell_volume 3079.7(12)
_computing_cell_refinement 'Bruker XSCANS'
_computing_data_collection 'Bruker XSCANS'
_computing_data_reduction 'Bruker SHELXTL'
_computing_molecular_graphics 'Bruker SHELXTL'
_computing_publication_material 'Bruker SHELXTL'
_computing_structure_refinement 'SHELXL-97 (Sheldrick, 1997)'
_computing_structure_solution 'SHELXS-97 (Sheldrick, 1990)'
_diffrn_ambient_temperature 113(2)
_diffrn_measured_fraction_theta_full 0.990
_diffrn_measured_fraction_theta_max 0.990
_diffrn_measurement_device_type 'Bruker P4'
_diffrn_measurement_method '\w scans'
_diffrn_radiation_monochromator graphite
_diffrn_radiation_source 'fine-focus sealed tube'
_diffrn_radiation_type MoK\a
_diffrn_radiation_wavelength 0.71073
_diffrn_reflns_av_R_equivalents 0.0293
_diffrn_reflns_av_sigmaI/netI 0.0418
_diffrn_reflns_limit_h_max 12
_diffrn_reflns_limit_h_min -14
_diffrn_reflns_limit_k_max 15
_diffrn_reflns_limit_k_min -18
_diffrn_reflns_limit_l_max 21
_diffrn_reflns_limit_l_min -21
_diffrn_reflns_number 22457
_diffrn_reflns_theta_full 25.01
_diffrn_reflns_theta_max 25.01
_diffrn_reflns_theta_min 1.36
_diffrn_standards_decay_% 0
_diffrn_standards_interval_count 0
_diffrn_standards_interval_time 0
_diffrn_standards_number 0
_exptl_absorpt_coefficient_mu 2.449
_exptl_absorpt_correction_T_max 0.710
_exptl_absorpt_correction_T_min 0.631
_exptl_absorpt_correction_type multi-scan
_exptl_absorpt_process_details crystalclear
_exptl_crystal_colour Pale-yellow
_exptl_crystal_density_diffrn 2.019
_exptl_crystal_description Prism
_exptl_crystal_F_000 1800
_exptl_crystal_size_max 0.20
_exptl_crystal_size_mid 0.16
_exptl_crystal_size_min 0.14
_refine_diff_density_max 1.576
_refine_diff_density_min -2.062
_refine_diff_density_rms 0.183
_refine_ls_extinction_method none
_refine_ls_goodness_of_fit_ref 1.061
_refine_ls_hydrogen_treatment constr
_refine_ls_matrix_type full
_refine_ls_number_parameters 1077
_refine_ls_number_reflns 10737
_refine_ls_number_restraints 484
_refine_ls_restrained_S_all 1.158
_refine_ls_R_factor_all 0.0562
_refine_ls_R_factor_gt 0.0485
_refine_ls_shift/su_max 0.039
_refine_ls_shift/su_mean 0.003
_refine_ls_structure_factor_coef Fsqd
_refine_ls_weighting_details 'calc w=1/[\s^2^(Fo^2^)+(0.0933P)^2^+3.6790P] where P=(Fo^2^+2Fc^2^)/3'
_refine_ls_weighting_scheme calc
_refine_ls_wR_factor_gt 0.1336
_refine_ls_wR_factor_ref 0.1398
_reflns_number_gt 8962
_reflns_number_total 10737
_reflns_threshold_expression >2sigma(I)
_cod_data_source_file ic400006n_si_002_2.cif
_cod_data_source_block r100421b
_cod_database_code 4335318

loop_
_symmetry_equiv_pos_as_xyz
'x, y, z'
'-x, -y, -z'

loop_
_atom_site_label
_atom_site_type_symbol
_atom_site_fract_x
_atom_site_fract_y
_atom_site_fract_z
_atom_site_U_iso_or_equiv
_atom_site_adp_type
_atom_site_occupancy
_atom_site_symmetry_multiplicity
_atom_site_calc_flag
_atom_site_refinement_flags
_atom_site_disorder_assembly
_atom_site_disorder_group
Tb1 Tb 0.01956(2) 0.244769(18) 0.983349(15) 0.01743(12) Uani 1 1 d . A .
Tb2 Tb 0.52493(2) 0.255177(19) 0.473045(16) 0.01840(12) Uani 1 1 d . D .
C1 C 0.2055(6) 0.3804(4) 0.9107(4) 0.0309(15) Uani 1 1 d . . .
H1 H 0.2145 0.3529 0.8674 0.037 Uiso 1 1 calc R . .
C2 C 0.2784(6) 0.4360(4) 0.9079(4) 0.0271(15) Uani 1 1 d . . .
H2 H 0.3345 0.4456 0.8637 0.032 Uiso 1 1 calc R . .
C3 C 0.2663(6) 0.4755(5) 0.9699(5) 0.0404(19) Uani 1 1 d . . .
H3 H 0.3162 0.5114 0.9695 0.049 Uiso 1 1 calc R . .
C4 C 0.1807(7) 0.4635(5) 1.0346(5) 0.0412(19) Uani 1 1 d . . .
H4 H 0.1705 0.4922 1.0774 0.049 Uiso 1 1 calc R . .
C5 C 0.1098(6) 0.4073(4) 1.0339(4) 0.0253(15) Uani 1 1 d . . .
C6 C 0.0111(6) 0.3913(4) 1.1013(4) 0.0275(15) Uani 1 1 d . . .
C7 C -0.0098(7) 0.4269(5) 1.1698(4) 0.0406(18) Uani 1 1 d . . .
H7 H 0.0373 0.4626 1.1751 0.049 Uiso 1 1 calc R . .
C8 C -0.0982(8) 0.4104(5) 1.2291(4) 0.046(2) Uani 1 1 d . . .
H8 H -0.1097 0.4321 1.2759 0.055 Uiso 1 1 calc R . .
C9 C -0.1707(7) 0.3609(5) 1.2189(4) 0.0364(18) Uani 1 1 d . . .
H9 H -0.2353 0.3512 1.2570 0.044 Uiso 1 1 calc R . .
C10 C -0.1435(6) 0.3264(5) 1.1501(4) 0.0366(17) Uani 1 1 d . . .
H10 H -0.1899 0.2906 1.1441 0.044 Uiso 1 1 calc R . .
C11 C 0.3571(7) 0.1805(5) 0.6421(4) 0.0394(17) Uani 1 1 d . . .
H11 H 0.3913 0.2155 0.6619 0.047 Uiso 1 1 calc R . .
C12 C 0.2656(7) 0.1480(5) 0.6901(4) 0.0374(18) Uani 1 1 d . . .
H12 H 0.2438 0.1573 0.7419 0.045 Uiso 1 1 calc R . .
C13 C 0.2080(7) 0.1027(6) 0.6611(5) 0.044(2) Uani 1 1 d . . .
H13 H 0.1416 0.0847 0.6909 0.053 Uiso 1 1 calc R . .
C14 C 0.2506(6) 0.0842(5) 0.5867(4) 0.0394(18) Uani 1 1 d . . .
H14 H 0.2149 0.0507 0.5662 0.047 Uiso 1 1 calc R . .
C15 C 0.3445(6) 0.1141(4) 0.5419(4) 0.0238(14) Uani 1 1 d . . .
C16 C 0.3953(6) 0.0941(4) 0.4603(4) 0.0261(15) Uani 1 1 d . . .
C17 C 0.3586(7) 0.0372(5) 0.4277(4) 0.0410(18) Uani 1 1 d . . .
H17 H 0.2987 0.0105 0.4555 0.049 Uiso 1 1 calc R . .
C18 C 0.4125(7) 0.0199(5) 0.3523(4) 0.0411(19) Uani 1 1 d . . .
H18 H 0.3874 -0.0175 0.3290 0.049 Uiso 1 1 calc R . .
C19 C 0.5007(6) 0.0575(5) 0.3135(4) 0.0311(16) Uani 1 1 d . . .
H19 H 0.5388 0.0453 0.2637 0.037 Uiso 1 1 calc R . .
C20 C 0.5338(6) 0.1149(4) 0.3490(4) 0.0313(15) Uani 1 1 d . . .
H20 H 0.5946 0.1411 0.3219 0.038 Uiso 1 1 calc R . .
C21 C 0.2806(8) 0.1573(6) 1.1612(5) 0.047(2) Uani 1 1 d D . .
C22 C 0.2478(7) 0.1666(5) 1.0814(4) 0.0324(16) Uani 1 1 d . A .
C23 C 0.3411(7) 0.1518(5) 1.0170(5) 0.0382(18) Uani 1 1 d . . .
H23 H 0.4206 0.1379 1.0242 0.046 Uiso 1 1 calc R A .
C24 C 0.3180(6) 0.1574(4) 0.9443(4) 0.0286(15) Uani 1 1 d . A .
C25 C 0.4272(7) 0.1346(5) 0.8775(5) 0.0392(19) Uani 1 1 d . . .
C26 C -0.0324(7) 0.3696(5) 0.7292(4) 0.0352(17) Uani 1 1 d . . .
C27 C -0.0736(7) 0.3437(4) 0.8158(4) 0.0303(16) Uani 1 1 d . A .
C28 C -0.1935(7) 0.3475(5) 0.8410(4) 0.0353(17) Uani 1 1 d . . .
H28 H -0.2442 0.3625 0.8046 0.042 Uiso 1 1 calc R B .
C29 C -0.2415(6) 0.3299(4) 0.9186(4) 0.0267(15) Uani 1 1 d . A .
C30 C -0.3755(6) 0.3385(5) 0.9420(4) 0.0332(16) Uani 1 1 d . . .
C31 C -0.1147(7) 0.0736(5) 0.8566(4) 0.0370(17) Uani 1 1 d D . .
C32 C -0.0931(6) 0.1009(4) 0.9292(4) 0.0298(16) Uani 1 1 d . A .
C33 C -0.1613(7) 0.0791(5) 0.9989(5) 0.0423(19) Uani 1 1 d . . .
H33 H -0.2137 0.0445 1.0013 0.051 Uiso 1 1 calc R C .
C34 C -0.1542(7) 0.1071(4) 1.0658(4) 0.0332(17) Uani 1 1 d . A .
C35 C -0.2393(7) 0.0830(5) 1.1385(6) 0.048(2) Uani 1 1 d . . .
C36 C 0.1352(7) 0.3423(5) 0.4245(5) 0.0406(19) Uani 1 1 d . . .
C37 C 0.2711(6) 0.3345(5) 0.4013(5) 0.0327(17) Uani 1 1 d . . .
C38 C 0.3226(7) 0.3488(5) 0.3230(4) 0.0366(17) Uani 1 1 d . . .
H38 H 0.2732 0.3632 0.2858 0.044 Uiso 1 1 calc R . .
C39 C 0.4419(7) 0.3424(4) 0.2992(4) 0.0289(15) Uani 1 1 d . . .
C40 C 0.4879(8) 0.3643(6) 0.2129(4) 0.0377(18) Uani 1 1 d . . .
C41 C 0.9271(6) 0.1253(5) 0.3673(5) 0.0364(17) Uani 1 1 d . . .
C42 C 0.8193(6) 0.1546(4) 0.4316(4) 0.0295(16) Uani 1 1 d . D .
C43 C 0.8446(7) 0.1506(5) 0.5042(4) 0.0356(17) Uani 1 1 d . . .
H43 H 0.9246 0.1360 0.5104 0.043 Uiso 1 1 calc R D .
C44 C 0.7529(7) 0.1680(4) 0.5694(5) 0.0321(17) Uani 1 1 d . D .
C45 C 0.7889(7) 0.1586(5) 0.6484(5) 0.0368(18) Uani 1 1 d . . .
C46 C 0.7794(6) 0.4253(5) 0.4810(5) 0.0388(18) Uani 1 1 d D . .
C47 C 0.6611(6) 0.3977(4) 0.5060(4) 0.0294(16) Uani 1 1 d . D .
C48 C 0.5915(7) 0.4188(5) 0.5759(4) 0.0388(18) Uani 1 1 d . . .
H48 H 0.6136 0.4526 0.6047 0.047 Uiso 1 1 calc R E .
C49 C 0.4878(7) 0.3893(5) 0.6035(4) 0.0313(16) Uani 1 1 d . D .
C50 C 0.4221(8) 0.4125(5) 0.6841(5) 0.047(2) Uani 1 1 d . . .
F1 F 0.2212(11) 0.2340(7) 1.1944(6) 0.087(3) Uani 0.738(11) 1 d PU A 1
F2 F 0.2518(13) 0.0933(8) 1.2086(6) 0.093(3) Uani 0.738(11) 1 d PU A 1
F3 F 0.3942(8) 0.1560(8) 1.1604(5) 0.081(3) Uani 0.738(11) 1 d PU . 1
F1' F 0.301(3) 0.222(2) 1.1729(16) 0.081(6) Uani 0.262(11) 1 d PU A 2
F2' F 0.199(2) 0.134(2) 1.2208(13) 0.082(7) Uani 0.262(11) 1 d PDU A 2
F3' F 0.364(2) 0.0795(13) 1.1750(13) 0.084(6) Uani 0.262(11) 1 d PDU A 2
F4 F 0.5309(5) 0.1184(6) 0.8993(4) 0.090(2) Uani 1 1 d U . .
F5 F 0.4261(6) 0.0698(5) 0.8463(5) 0.103(3) Uani 1 1 d U A .
F6 F 0.4228(6) 0.2013(5) 0.8215(4) 0.109(3) Uani 1 1 d U A .
F7 F 0.0737(12) 0.3907(10) 0.7138(5) 0.067(3) Uani 0.574(13) 1 d PU B 3
F8 F -0.1096(12) 0.4362(10) 0.6996(7) 0.096(4) Uani 0.574(13) 1 d PU B 3
F9 F -0.0126(15) 0.3035(9) 0.6925(7) 0.077(3) Uani 0.574(13) 1 d PU B 3
F7' F 0.001(2) 0.4400(12) 0.7158(8) 0.070(4) Uani 0.426(13) 1 d PU B 4
F8' F -0.1140(15) 0.3784(14) 0.6882(7) 0.068(4) Uani 0.426(13) 1 d PU B 4
F9' F 0.0571(19) 0.3088(14) 0.7011(10) 0.088(5) Uani 0.426(13) 1 d PU B 4
F10 F -0.4310(6) 0.3440(6) 0.8846(4) 0.092(2) Uani 1 1 d U . .
F11 F -0.4331(5) 0.4076(5) 0.9772(5) 0.097(2) Uani 1 1 d U B .
F12 F -0.3994(5) 0.2693(5) 0.9891(5) 0.101(2) Uani 1 1 d U B .
F13 F -0.0170(8) 0.0408(8) 0.8115(5) 0.066(3) Uani 0.712(11) 1 d PU C 9
F14 F -0.1796(9) 0.0122(6) 0.8761(5) 0.071(3) Uani 0.712(11) 1 d PU . 9
F15 F -0.1875(10) 0.1436(5) 0.8226(5) 0.084(3) Uani 0.712(11) 1 d PU C 9
F13' F -0.043(3) 0.0035(17) 0.8359(16) 0.077(6) Uani 0.288(11) 1 d PU C 10
F14' F -0.215(2) 0.069(2) 0.8539(15) 0.085(6) Uani 0.288(11) 1 d PU C 10
F15' F -0.084(2) 0.1282(13) 0.7911(8) 0.063(5) Uani 0.288(11) 1 d PDU C 10
F16 F -0.2259(5) 0.1128(4) 1.2006(3) 0.0731(17) Uani 1 1 d U C .
F17 F -0.3513(5) 0.1150(4) 1.1312(4) 0.0858(19) Uani 1 1 d U C .
F18 F -0.2202(5) -0.0052(3) 1.1580(3) 0.0722(16) Uani 1 1 d U C .
F19 F 0.1160(5) 0.2685(4) 0.4591(5) 0.091(2) Uani 1 1 d U . .
F20 F 0.0805(6) 0.4041(5) 0.4646(5) 0.110(3) Uani 1 1 d U . .
F21 F 0.0822(6) 0.3600(6) 0.3607(5) 0.113(3) Uani 1 1 d U . .
F22 F 0.4048(6) 0.3822(5) 0.1695(3) 0.0773(18) Uani 1 1 d U . .
F23 F 0.5368(7) 0.4301(5) 0.1980(3) 0.087(2) Uani 1 1 d U . .
F24 F 0.5734(6) 0.2968(4) 0.1866(3) 0.083(2) Uani 1 1 d U . .
F25 F 0.9313(10) 0.0455(7) 0.3528(7) 0.076(3) Uani 0.661(13) 1 d PU D 5
F26 F 0.9163(10) 0.1764(8) 0.3002(6) 0.086(4) Uani 0.661(13) 1 d PU D 5
F27 F 1.0328(9) 0.1201(10) 0.3831(7) 0.081(3) Uani 0.661(13) 1 d PU . 5
F25' F 1.0165(19) 0.0680(15) 0.3975(12) 0.081(6) Uani 0.339(13) 1 d PU D 6
F26' F 0.8995(18) 0.0992(18) 0.3130(13) 0.076(5) Uani 0.339(13) 1 d PU D 6
F27' F 0.9666(19) 0.1936(13) 0.3337(13) 0.074(5) Uani 0.339(13) 1 d PU D 6
F28 F 0.7703(7) 0.0879(4) 0.6912(3) 0.085(2) Uani 1 1 d U D .
F29 F 0.9052(6) 0.1515(5) 0.6441(4) 0.087(2) Uani 1 1 d U . .
F30 F 0.7365(7) 0.2287(4) 0.6814(4) 0.092(2) Uani 1 1 d U D .
F31 F 0.8644(10) 0.3546(8) 0.5033(10) 0.087(4) Uani 0.525(12) 1 d PU E 7
F32 F 0.7942(14) 0.4624(11) 0.4121(7) 0.064(4) Uani 0.525(12) 1 d PU E 7
F33 F 0.7829(12) 0.4851(9) 0.5255(8) 0.068(4) Uani 0.525(12) 1 d PU . 7
F31' F 0.8635(8) 0.3684(8) 0.4355(9) 0.065(4) Uani 0.475(12) 1 d PDU E 8
F32' F 0.7675(16) 0.4985(11) 0.4301(12) 0.080(5) Uani 0.475(12) 1 d PU E 8
F33' F 0.8287(14) 0.4321(14) 0.5337(9) 0.082(4) Uani 0.475(12) 1 d PU E 8
F34 F 0.4889(6) 0.3769(5) 0.7372(3) 0.102(2) Uani 1 1 d U E .
F35 F 0.3233(5) 0.3830(4) 0.7087(3) 0.0785(19) Uani 1 1 d U E .
F36 F 0.3877(5) 0.4986(3) 0.6880(3) 0.0796(18) Uani 1 1 d U E .
N1 N 0.1224(4) 0.3642(3) 0.9729(3) 0.0182(11) Uani 1 1 d . . .
N2 N -0.0550(5) 0.3402(3) 1.0906(3) 0.0227(12) Uani 1 1 d . . .
N3 N 0.3998(5) 0.1641(4) 0.5681(3) 0.0265(12) Uani 1 1 d . . .
N4 N 0.4827(5) 0.1342(4) 0.4200(3) 0.0238(12) Uani 1 1 d . . .
O1 O 0.1385(4) 0.1870(3) 1.0803(3) 0.0289(11) Uani 1 1 d . . .
O2 O 0.2172(4) 0.1788(3) 0.9236(3) 0.0280(10) Uani 1 1 d . . .
O3 O 0.0085(4) 0.3223(3) 0.8567(2) 0.0247(10) Uani 1 1 d . . .
O4 O -0.1863(4) 0.3090(3) 0.9750(3) 0.0261(10) Uani 1 1 d . . .
O5 O -0.0167(4) 0.1445(3) 0.9155(3) 0.0270(10) Uani 1 1 d . . .
O6 O -0.0880(4) 0.1539(3) 1.0738(3) 0.0316(11) Uani 1 1 d . . .
O7 O 0.3239(4) 0.3152(3) 0.4580(3) 0.0303(11) Uani 1 1 d . . .
O8 O 0.5219(4) 0.3190(3) 0.3415(2) 0.0241(10) Uani 1 1 d . . .
O9 O 0.7180(4) 0.1774(3) 0.4119(3) 0.0287(11) Uani 1 1 d . . .
O10 O 0.6428(4) 0.1888(3) 0.5696(3) 0.0285(11) Uani 1 1 d . . .
O11 O 0.6416(4) 0.3558(3) 0.4591(3) 0.0257(10) Uani 1 1 d . . .
O12 O 0.4437(4) 0.3446(3) 0.5736(3) 0.0310(11) Uani 1 1 d . . .

loop_
_atom_site_aniso_label
_atom_site_aniso_U_11
_atom_site_aniso_U_22
_atom_site_aniso_U_33
_atom_site_aniso_U_23
_atom_site_aniso_U_13
_atom_site_aniso_U_12
Tb1 0.01504(18) 0.02371(18) 0.01646(17) -0.00154(12) -0.00485(12) -0.00872(13)
Tb2 0.01622(18) 0.02590(18) 0.01577(17) -0.00346(12) -0.00393(12) -0.00837(13)
C1 0.030(4) 0.033(4) 0.029(4) -0.004(3) -0.002(3) -0.009(3)
C2 0.015(3) 0.031(4) 0.030(4) -0.001(3) 0.002(3) -0.005(3)
C3 0.022(4) 0.046(4) 0.059(5) -0.022(4) 0.002(4) -0.015(3)
C4 0.040(4) 0.037(4) 0.053(5) -0.022(4) -0.004(4) -0.014(3)
C5 0.026(4) 0.019(3) 0.033(4) -0.003(3) -0.016(3) -0.004(3)
C6 0.032(4) 0.026(3) 0.024(3) -0.005(3) -0.010(3) -0.002(3)
C7 0.044(5) 0.047(4) 0.035(4) -0.013(3) -0.012(4) -0.009(4)
C8 0.057(5) 0.051(5) 0.026(4) -0.016(3) 0.005(4) -0.007(4)
C9 0.025(4) 0.051(5) 0.027(4) -0.007(3) 0.005(3) -0.007(3)
C10 0.034(4) 0.043(4) 0.030(4) -0.006(3) 0.000(3) -0.010(3)
C11 0.055(5) 0.039(4) 0.030(4) -0.004(3) -0.012(3) -0.018(4)
C12 0.035(4) 0.052(5) 0.019(3) 0.004(3) 0.004(3) -0.014(4)
C13 0.031(4) 0.055(5) 0.042(5) 0.000(4) 0.002(4) -0.014(4)
C14 0.030(4) 0.047(4) 0.041(4) -0.004(3) 0.002(3) -0.019(4)
C15 0.023(3) 0.023(3) 0.024(3) 0.000(3) -0.004(3) -0.006(3)
C16 0.024(4) 0.020(3) 0.037(4) -0.001(3) -0.014(3) -0.005(3)
C17 0.047(5) 0.049(4) 0.032(4) 0.003(3) -0.006(3) -0.027(4)
C18 0.057(5) 0.048(5) 0.032(4) -0.001(3) -0.019(4) -0.029(4)
C19 0.035(4) 0.035(4) 0.021(3) -0.004(3) -0.005(3) -0.007(3)
C20 0.038(4) 0.034(4) 0.026(3) -0.005(3) -0.009(3) -0.013(3)
C21 0.042(5) 0.053(5) 0.045(5) -0.001(4) -0.021(4) -0.007(4)
C22 0.030(4) 0.032(4) 0.037(4) -0.004(3) -0.017(3) -0.003(3)
C23 0.024(4) 0.045(4) 0.050(5) -0.008(4) -0.019(3) -0.005(3)
C24 0.020(4) 0.023(3) 0.045(4) -0.015(3) -0.006(3) -0.002(3)
C25 0.021(4) 0.045(5) 0.055(5) -0.024(4) 0.002(4) -0.010(3)
C26 0.049(5) 0.039(4) 0.021(3) -0.002(3) -0.014(3) -0.010(4)
C27 0.051(5) 0.021(3) 0.023(3) -0.004(3) -0.014(3) -0.009(3)
C28 0.036(4) 0.041(4) 0.032(4) -0.002(3) -0.018(3) -0.008(3)
C29 0.023(4) 0.027(3) 0.032(4) -0.008(3) -0.014(3) 0.000(3)
C30 0.026(4) 0.043(4) 0.034(4) -0.010(3) -0.009(3) -0.009(3)
C31 0.034(4) 0.038(4) 0.044(4) -0.009(3) -0.013(4) -0.009(3)
C32 0.025(4) 0.023(3) 0.046(4) -0.010(3) -0.013(3) -0.004(3)
C33 0.041(5) 0.042(4) 0.050(5) -0.010(4) -0.011(4) -0.015(4)
C34 0.033(4) 0.025(3) 0.038(4) 0.000(3) -0.003(3) -0.008(3)
C35 0.038(5) 0.034(4) 0.072(6) -0.007(4) -0.006(4) -0.011(4)
C36 0.020(4) 0.043(5) 0.059(5) -0.002(4) -0.016(4) -0.006(3)
C37 0.023(4) 0.028(4) 0.047(4) 0.003(3) -0.017(3) -0.004(3)
C38 0.029(4) 0.049(4) 0.037(4) 0.002(3) -0.017(3) -0.013(3)
C39 0.042(4) 0.021(3) 0.028(4) 0.002(3) -0.015(3) -0.011(3)
C40 0.047(5) 0.052(5) 0.025(4) 0.003(3) -0.021(3) -0.025(4)
C41 0.020(4) 0.041(4) 0.045(5) -0.006(4) -0.008(3) -0.002(3)
C42 0.020(4) 0.023(3) 0.047(4) -0.013(3) -0.008(3) -0.001(3)
C43 0.033(4) 0.038(4) 0.041(4) -0.007(3) -0.023(3) -0.003(3)
C44 0.039(4) 0.021(3) 0.044(4) -0.002(3) -0.025(4) -0.009(3)
C45 0.048(5) 0.028(4) 0.044(4) 0.000(3) -0.031(4) -0.011(3)
C46 0.033(4) 0.045(4) 0.047(5) -0.007(4) -0.015(4) -0.016(4)
C47 0.033(4) 0.028(3) 0.033(4) 0.001(3) -0.015(3) -0.012(3)
C48 0.044(5) 0.040(4) 0.037(4) -0.007(3) -0.007(4) -0.016(4)
C49 0.038(4) 0.029(4) 0.031(4) -0.007(3) -0.009(3) -0.011(3)
C50 0.065(6) 0.035(4) 0.037(4) -0.006(3) -0.010(4) -0.006(4)
F1 0.093(6) 0.097(6) 0.079(5) -0.040(4) -0.050(5) 0.007(5)
F2 0.130(8) 0.094(6) 0.070(5) 0.011(5) -0.049(5) -0.042(6)
F3 0.050(4) 0.134(7) 0.068(5) -0.009(5) -0.040(4) -0.020(4)
F1' 0.091(10) 0.095(9) 0.077(9) -0.025(8) -0.032(8) -0.035(8)
F2' 0.077(10) 0.099(10) 0.058(9) -0.002(8) -0.018(8) -0.008(8)
F3' 0.083(9) 0.100(10) 0.058(8) -0.012(7) -0.039(7) 0.013(8)
F4 0.041(3) 0.151(6) 0.079(4) -0.043(4) -0.007(3) -0.013(4)
F5 0.067(4) 0.124(5) 0.138(6) -0.097(5) 0.030(4) -0.039(4)
F6 0.082(5) 0.112(5) 0.091(5) -0.002(4) 0.037(4) -0.005(4)
F7 0.071(6) 0.105(7) 0.035(4) 0.014(5) -0.007(4) -0.053(6)
F8 0.090(7) 0.086(7) 0.060(6) 0.033(5) -0.004(5) 0.023(6)
F9 0.110(8) 0.080(6) 0.057(5) -0.033(5) 0.000(6) -0.043(6)
F7' 0.101(9) 0.071(7) 0.042(6) 0.004(5) -0.002(6) -0.047(6)
F8' 0.078(7) 0.102(8) 0.032(5) 0.004(6) -0.025(5) -0.033(7)
F9' 0.090(9) 0.096(8) 0.049(7) -0.015(6) 0.008(7) 0.009(7)
F10 0.048(3) 0.153(6) 0.089(4) -0.035(4) -0.033(3) -0.021(4)
F11 0.042(3) 0.100(5) 0.168(6) -0.087(5) -0.006(4) -0.011(3)
F12 0.045(3) 0.097(5) 0.151(6) 0.033(4) -0.023(3) -0.031(3)
F13 0.049(4) 0.110(7) 0.044(4) -0.035(4) 0.010(3) -0.026(4)
F14 0.097(6) 0.072(5) 0.072(5) -0.023(4) -0.020(4) -0.053(5)
F15 0.117(7) 0.062(5) 0.082(5) -0.028(4) -0.072(5) 0.014(4)
F13' 0.092(10) 0.076(9) 0.068(9) -0.028(7) -0.027(8) -0.009(8)
F14' 0.078(9) 0.101(10) 0.087(9) -0.023(8) -0.020(7) -0.031(8)
F15' 0.084(9) 0.073(8) 0.050(8) -0.003(6) -0.026(7) -0.039(7)
F16 0.089(4) 0.098(4) 0.041(3) -0.021(3) 0.019(3) -0.052(3)
F17 0.042(3) 0.108(4) 0.083(4) 0.009(3) 0.014(3) -0.015(3)
F18 0.085(4) 0.056(3) 0.067(3) 0.009(2) 0.009(3) -0.032(3)
F19 0.044(3) 0.077(4) 0.151(6) 0.024(4) -0.027(3) -0.030(3)
F20 0.050(4) 0.107(5) 0.187(7) -0.077(5) 0.010(4) -0.029(4)
F21 0.052(4) 0.185(7) 0.103(5) 0.011(5) -0.039(4) -0.033(4)
F22 0.069(4) 0.120(5) 0.050(3) 0.004(3) -0.031(3) -0.032(3)
F23 0.133(5) 0.101(4) 0.053(3) 0.020(3) -0.023(3) -0.085(4)
F24 0.090(4) 0.096(4) 0.044(3) -0.010(3) 0.006(3) -0.007(4)
F25 0.079(6) 0.052(5) 0.088(6) -0.039(4) 0.037(5) -0.023(4)
F26 0.070(6) 0.094(6) 0.051(5) 0.008(5) 0.016(4) 0.014(5)
F27 0.045(5) 0.118(7) 0.089(6) -0.042(6) -0.003(4) -0.023(5)
F25' 0.061(8) 0.080(9) 0.067(8) -0.006(7) 0.015(7) 0.013(7)
F26' 0.070(8) 0.092(9) 0.071(8) -0.045(7) 0.004(7) -0.019(7)
F27' 0.069(8) 0.074(8) 0.074(8) -0.015(7) 0.016(7) -0.029(7)
F28 0.139(5) 0.081(4) 0.064(3) 0.023(3) -0.064(4) -0.062(4)
F29 0.079(4) 0.122(5) 0.081(4) -0.010(4) -0.052(3) -0.033(4)
F30 0.134(5) 0.074(4) 0.071(4) -0.032(3) -0.070(4) 0.023(4)
F31 0.047(5) 0.072(6) 0.138(9) 0.012(6) -0.014(6) -0.027(5)
F32 0.065(7) 0.092(8) 0.039(5) -0.004(5) 0.004(5) -0.041(6)
F33 0.068(7) 0.063(6) 0.095(7) -0.037(6) 0.002(5) -0.045(5)
F31' 0.028(5) 0.076(6) 0.097(8) -0.044(6) 0.015(5) -0.022(4)
F32' 0.059(8) 0.071(8) 0.107(9) 0.012(7) -0.002(7) -0.039(7)
F33' 0.074(7) 0.121(9) 0.076(7) -0.023(7) -0.022(6) -0.049(7)
F34 0.112(5) 0.131(5) 0.036(3) -0.016(3) -0.011(3) 0.012(4)
F35 0.081(4) 0.103(4) 0.056(3) -0.033(3) 0.031(3) -0.050(3)
F36 0.109(4) 0.057(3) 0.063(3) -0.029(3) 0.018(3) -0.017(3)
N1 0.016(3) 0.020(3) 0.021(3) -0.004(2) -0.004(2) -0.007(2)
N2 0.017(3) 0.027(3) 0.021(3) -0.004(2) 0.000(2) -0.004(2)
N3 0.034(3) 0.034(3) 0.012(2) -0.003(2) -0.005(2) -0.008(3)
N4 0.022(3) 0.027(3) 0.025(3) -0.007(2) -0.007(2) -0.005(2)
O1 0.026(3) 0.031(2) 0.031(3) 0.002(2) -0.013(2) -0.007(2)
O2 0.021(2) 0.029(2) 0.036(3) -0.014(2) -0.004(2) -0.005(2)
O3 0.031(3) 0.031(2) 0.017(2) 0.0027(18) -0.0126(19) -0.013(2)
O4 0.020(2) 0.035(3) 0.024(2) -0.0083(19) -0.0046(19) -0.004(2)
O5 0.024(2) 0.030(2) 0.032(3) -0.009(2) -0.007(2) -0.011(2)
O6 0.034(3) 0.039(3) 0.026(2) -0.001(2) -0.009(2) -0.014(2)
O7 0.019(2) 0.036(3) 0.034(3) -0.006(2) -0.004(2) -0.005(2)
O8 0.024(2) 0.030(2) 0.023(2) -0.0008(18) -0.0110(19) -0.011(2)
O9 0.022(3) 0.033(3) 0.033(3) -0.018(2) -0.007(2) -0.002(2)
O10 0.029(3) 0.037(3) 0.025(2) 0.000(2) -0.012(2) -0.014(2)
O11 0.024(2) 0.034(2) 0.025(2) -0.0092(19) -0.0046(19) -0.012(2)
O12 0.027(3) 0.039(3) 0.028(2) -0.016(2) 0.003(2) -0.009(2)

loop_
_atom_type_symbol
_atom_type_description
_atom_type_scat_dispersion_real
_atom_type_scat_dispersion_imag
_atom_type_scat_source
C C 0.0033 0.0016 'International Tables Vol C Tables 4.2.6.8 and 6.1.1.4'
H H 0.0000 0.0000 'International Tables Vol C Tables 4.2.6.8 and 6.1.1.4'
F F 0.0171 0.0103 'International Tables Vol C Tables 4.2.6.8 and 6.1.1.4'
N N 0.0061 0.0033 'International Tables Vol C Tables 4.2.6.8 and 6.1.1.4'
O O 0.0106 0.0060 'International Tables Vol C Tables 4.2.6.8 and 6.1.1.4'
Tb Tb -0.1723 4.1537 'International Tables Vol C Tables 4.2.6.8 and 6.1.1.4'

loop_
_geom_angle_atom_site_label_1
_geom_angle_atom_site_label_2
_geom_angle_atom_site_label_3
_geom_angle
_geom_angle_site_symmetry_1
_geom_angle_site_symmetry_3
O1 Tb1 O5 118.39(17) . .
O1 Tb1 O2 71.78(17) . .
O5 Tb1 O2 79.15(16) . .
O1 Tb1 O6 76.08(17) . .
O5 Tb1 O6 72.35(16) . .
O2 Tb1 O6 118.61(17) . .
O1 Tb1 O3 146.27(16) . .
O5 Tb1 O3 75.57(16) . .
O2 Tb1 O3 82.13(16) . .
O6 Tb1 O3 136.68(16) . .
O1 Tb1 O4 138.06(15) . .
O5 Tb1 O4 78.90(16) . .
O2 Tb1 O4 149.48(16) . .
O6 Tb1 O4 73.86(17) . .
O3 Tb1 O4 72.02(16) . .
O1 Tb1 N1 78.51(17) . .
O5 Tb1 N1 144.92(16) . .
O2 Tb1 N1 77.86(16) . .
O6 Tb1 N1 142.52(16) . .
O3 Tb1 N1 75.33(16) . .
O4 Tb1 N1 109.86(16) . .
O1 Tb1 N2 70.50(17) . .
O5 Tb1 N2 147.83(16) . .
O2 Tb1 N2 130.76(17) . .
O6 Tb1 N2 81.08(16) . .
O3 Tb1 N2 115.26(16) . .
O4 Tb1 N2 76.49(17) . .
N1 Tb1 N2 64.59(16) . .
O7 Tb2 O11 116.93(16) . .
O7 Tb2 O10 140.89(16) . .
O11 Tb2 O10 78.95(16) . .
O7 Tb2 O12 76.76(17) . .
O11 Tb2 O12 72.06(15) . .
O10 Tb2 O12 75.06(17) . .
O7 Tb2 O8 72.02(16) . .
O11 Tb2 O8 78.94(15) . .
O10 Tb2 O8 146.68(15) . .
O12 Tb2 O8 120.51(16) . .
O7 Tb2 O9 143.82(16) . .
O11 Tb2 O9 76.79(15) . .
O10 Tb2 O9 71.99(17) . .
O12 Tb2 O9 138.09(16) . .
O8 Tb2 O9 78.89(16) . .
O7 Tb2 N4 77.68(18) . .
O11 Tb2 N4 147.93(16) . .
O10 Tb2 N4 108.31(17) . .
O12 Tb2 N4 139.86(17) . .
O8 Tb2 N4 79.27(16) . .
O9 Tb2 N4 76.14(17) . .
O7 Tb2 N3 71.71(18) . .
O11 Tb2 N3 145.29(16) . .
O10 Tb2 N3 76.39(17) . .
O12 Tb2 N3 78.20(17) . .
O8 Tb2 N3 133.00(16) . .
O9 Tb2 N3 117.29(17) . .
N4 Tb2 N3 64.60(17) . .
N1 C1 C2 123.5(6) . .
N1 C1 H1 118.3 . .
C2 C1 H1 118.3 . .
C3 C2 C1 118.6(6) . .
C3 C2 H2 120.7 . .
C1 C2 H2 120.7 . .
C2 C3 C4 120.7(7) . .
C2 C3 H3 119.6 . .
C4 C3 H3 119.6 . .
C3 C4 C5 118.1(7) . .
C3 C4 H4 121.0 . .
C5 C4 H4 121.0 . .
N1 C5 C4 122.6(6) . .
N1 C5 C6 115.1(6) . .
C4 C5 C6 122.3(6) . .
N2 C6 C7 121.8(7) . .
N2 C6 C5 115.8(6) . .
C7 C6 C5 122.4(7) . .
C8 C7 C6 120.7(8) . .
C8 C7 H7 119.7 . .
C6 C7 H7 119.7 . .
C7 C8 C9 118.9(7) . .
C7 C8 H8 120.5 . .
C9 C8 H8 120.5 . .
C10 C9 C8 117.2(6) . .
C10 C9 H9 121.4 . .
C8 C9 H9 121.4 . .
N2 C10 C9 125.4(7) . .
N2 C10 H10 117.3 . .
C9 C10 H10 117.3 . .
N3 C11 C12 123.7(7) . .
N3 C11 H11 118.2 . .
C12 C11 H11 118.2 . .
C13 C12 C11 119.4(7) . .
C13 C12 H12 120.3 . .
C11 C12 H12 120.3 . .
C12 C13 C14 117.8(7) . .
C12 C13 H13 121.1 . .
C14 C13 H13 121.1 . .
C15 C14 C13 121.0(7) . .
C15 C14 H14 119.5 . .
C13 C14 H14 119.5 . .
N3 C15 C14 122.4(6) . .
N3 C15 C16 114.8(6) . .
C14 C15 C16 122.7(6) . .
N4 C16 C17 121.1(6) . .
N4 C16 C15 116.5(6) . .
C17 C16 C15 122.4(6) . .
C16 C17 C18 119.1(7) . .
C16 C17 H17 120.5 . .
C18 C17 H17 120.5 . .
C19 C18 C17 119.8(7) . .
C19 C18 H18 120.1 . .
C17 C18 H18 120.1 . .
C18 C19 C20 118.7(7) . .
C18 C19 H19 120.7 . .
C20 C19 H19 120.7 . .
N4 C20 C19 123.0(6) . .
N4 C20 H20 118.5 . .
C19 C20 H20 118.5 . .
F1' C21 F2 130.0(17) . .
F1' C21 F3 61.5(16) . 1
F2 C21 F3 110.6(9) . 1
F1' C21 F3 61.5(16) . .
F2 C21 F3 110.6(9) . .
F3 C21 F3 0.0(8) 1 .
F1' C21 F2' 108(2) . .
F2 C21 F2' 34.6(12) . .
F3 C21 F2' 129.1(15) 1 .
F3 C21 F2' 129.1(15) . .
F1' C21 F3' 117(2) . .
F2 C21 F3' 59.3(13) . .
F3 C21 F3' 59.3(14) 1 .
F3 C21 F3' 59.3(14) . .
F2' C21 F3' 92.3(17) . .
F1' C21 F1 40.5(15) . .
F2 C21 F1 106.7(10) . .
F3 C21 F1 100.0(9) 1 .
F3 C21 F1 100.0(9) . .
F2' C21 F1 74.5(14) . .
F3' C21 F1 140.0(13) . .
F1' C21 C22 113.1(15) . .
F2 C21 C22 114.0(9) . .
F3 C21 C22 114.9(8) 1 .
F3 C21 C22 114.9(8) . .
F2' C21 C22 114.5(15) . .
F3' C21 C22 110.3(12) . .
F1 C21 C22 109.5(7) . .
O1 C22 C23 126.3(7) . .
O1 C22 C21 115.0(7) . .
C23 C22 C21 118.7(7) . .
C24 C23 C22 121.7(7) . .
C24 C23 H23 119.2 . .
C22 C23 H23 119.2 . .
O2 C24 C23 127.7(6) . .
O2 C24 C25 114.3(6) . .
C23 C24 C25 118.0(7) . .
F5 C25 F4 109.0(8) . 1
F5 C25 F4 109.0(8) . .
F4 C25 F4 0.0(5) 1 .
F5 C25 F6 105.0(9) . .
F4 C25 F6 106.5(8) 1 .
F4 C25 F6 106.5(8) . .
F5 C25 C24 112.4(6) . .
F4 C25 C24 113.2(7) 1 .
F4 C25 C24 113.2(7) . .
F6 C25 C24 110.2(7) . .
F7' C26 F9 134.8(11) . .
F7' C26 F9' 106.9(14) . .
F9 C26 F9' 41.0(10) . .
F7' C26 F8 67.9(11) . .
F9 C26 F8 109.3(11) . .
F9' C26 F8 134.5(11) . .
F7' C26 F8' 108.9(12) . .
F9 C26 F8' 67.1(10) . .
F9' C26 F8' 104.3(13) . .
F8 C26 F8' 45.3(9) . .
F7' C26 F7 43.9(9) . .
F9 C26 F7 104.2(10) . .
F9' C26 F7 66.1(12) . .
F8 C26 F7 107.7(10) . .
F8' C26 F7 133.5(9) . .
F7' C26 C27 111.9(9) . .
F9 C26 C27 110.4(8) . .
F9' C26 C27 111.3(10) . .
F8 C26 C27 112.2(8) . .
F8' C26 C27 113.0(9) . .
F7 C26 C27 112.6(7) . .
O3 C27 C28 127.4(6) . .
O3 C27 C26 115.1(6) . .
C28 C27 C26 117.6(7) . .
C27 C28 C29 122.3(7) . .
C27 C28 H28 118.8 . .
C29 C28 H28 118.8 . .
O4 C29 C28 127.1(7) . .
O4 C29 C30 113.8(6) . .
C28 C29 C30 119.1(6) . .
F11 C30 F10 106.2(7) . 1
F11 C30 F10 106.2(7) . .
F10 C30 F10 0.0(8) 1 .
F11 C30 F12 106.2(7) . .
F10 C30 F12 103.3(7) 1 .
F10 C30 F12 103.3(7) . .
F11 C30 C29 113.0(6) . .
F10 C30 C29 114.8(6) 1 .
F10 C30 C29 114.8(6) . .
F12 C30 C29 112.4(6) . .
F14' C31 F13' 106.2(18) . .
F14' C31 F13 125.8(14) . .
F13' C31 F13 35.1(12) . .
F14' C31 F15 62.0(14) . .
F13' C31 F15 135.4(14) . .
F13 C31 F15 113.9(8) . .
F14' C31 F14 41.5(13) . 1
F13' C31 F14 74.9(15) . 1
F13 C31 F14 107.6(8) . 1
F15 C31 F14 103.4(8) . 1
F14' C31 F14 41.5(13) . .
F13' C31 F14 74.9(15) . .
F13 C31 F14 107.6(8) . .
F15 C31 F14 103.4(8) . .
F14 C31 F14 0.0(8) 1 .
F14' C31 F15' 105.3(16) . .
F13' C31 F15' 96.5(16) . .
F13 C31 F15' 64.1(10) . .
F15 C31 F15' 53.1(10) . .
F14 C31 F15' 135.7(10) 1 .
F14 C31 F15' 135.7(10) . .
F14' C31 C32 119.3(13) . .
F13' C31 C32 114.9(14) . .
F13 C31 C32 113.3(7) . .
F15 C31 C32 107.2(6) . .
F14 C31 C32 111.1(7) 1 .
F14 C31 C32 111.1(7) . .
F15' C31 C32 111.9(9) . .
O5 C32 C33 128.1(7) . .
O5 C32 C31 113.8(6) . .
C33 C32 C31 118.0(6) . .
C32 C33 C34 121.6(7) . .
C32 C33 H33 119.2 . .
C34 C33 H33 119.2 . .
O6 C34 C33 128.0(7) . .
O6 C34 C35 115.3(7) . .
C33 C34 C35 116.6(7) . .
F17 C35 F18 107.4(7) . .
F17 C35 F16 106.9(7) . .
F18 C35 F16 105.3(8) . .
F17 C35 C34 112.4(8) . .
F18 C35 C34 112.0(7) . .
F16 C35 C34 112.4(7) . .
F20 C36 F19 110.9(8) . .
F20 C36 F21 106.3(8) . 1
F19 C36 F21 104.5(8) . 1
F20 C36 F21 106.3(8) . .
F19 C36 F21 104.5(8) . .
F21 C36 F21 0.0(9) 1 .
F20 C36 C37 112.7(7) . .
F19 C36 C37 110.9(7) . .
F21 C36 C37 111.1(7) 1 .
F21 C36 C37 111.1(7) . .
O7 C37 C38 126.9(7) . .
O7 C37 C36 113.2(7) . .
C38 C37 C36 119.9(7) . .
C39 C38 C37 122.4(7) . .
C39 C38 H38 118.8 . .
C37 C38 H38 118.8 . .
O8 C39 C38 126.8(6) . .
O8 C39 C40 114.8(6) . .
C38 C39 C40 118.4(7) . .
F23 C40 F22 108.0(7) . 1
F23 C40 F22 108.0(7) . .
F22 C40 F22 0.0(7) 1 .
F23 C40 F24 105.1(8) . .
F22 C40 F24 105.8(7) 1 .
F22 C40 F24 105.8(7) . .
F23 C40 C39 112.6(6) . .
F22 C40 C39 113.8(7) 1 .
F22 C40 C39 113.8(7) . .
F24 C40 C39 111.0(6) . .
F26' C41 F27' 103.8(16) . .
F26' C41 F27 130.8(12) . 1
F27' C41 F27 67.9(12) . 1
F26' C41 F27 130.8(12) . .
F27' C41 F27 67.9(12) . .
F27 C41 F27 0.0(13) 1 .
F26' C41 F25' 113.8(15) . .
F27' C41 F25' 106.1(15) . .
F27 C41 F25' 39.2(10) 1 .
F27 C41 F25' 39.2(10) . .
F26' C41 F26 58.8(12) . .
F27' C41 F26 47.2(11) . .
F27 C41 F26 108.0(10) 1 .
F27 C41 F26 108.0(10) . .
F25' C41 F26 135.2(11) . .
F26' C41 F25 47.1(12) . .
F27' C41 F25 138.9(12) . .
F27 C41 F25 106.8(9) 1 .
F27 C41 F25 106.8(9) . .
F25' C41 F25 72.7(13) . .
F26 C41 F25 103.9(10) . .
F26' C41 C42 113.3(10) . .
F27' C41 C42 108.9(10) . .
F27 C41 C42 115.1(8) 1 .
F27 C41 C42 115.1(8) . .
F25' C41 C42 110.3(10) . .
F26 C41 C42 112.5(7) . .
F25 C41 C42 109.7(7) . .
O9 C42 C43 127.6(7) . .
O9 C42 C41 115.6(6) . .
C43 C42 C41 116.8(6) . .
C42 C43 C44 122.1(7) . .
C42 C43 H43 119.0 . .
C44 C43 H43 119.0 . .
O10 C44 C43 126.0(7) . .
O10 C44 C45 115.3(7) . .
C43 C44 C45 118.6(7) . .
F28 C45 F30 112.5(8) . .
F28 C45 F29 105.1(7) . 1
F30 C45 F29 103.3(7) . 1
F28 C45 F29 105.1(7) . .
F30 C45 F29 103.3(7) . .
F29 C45 F29 0.0(6) 1 .
F28 C45 C44 111.0(6) . .
F30 C45 C44 111.2(6) . .
F29 C45 C44 113.5(7) 1 .
F29 C45 C44 113.5(7) . .
F33' C46 F32 126.2(12) . .
F33' C46 F32' 110.2(13) . .
F32 C46 F32' 30.1(9) . .
F33' C46 F31 63.4(10) . .
F32 C46 F31 118.9(11) . .
F32' C46 F31 140.0(11) . .
F33' C46 F31' 106.5(11) . .
F32 C46 F31' 70.1(9) . .
F32' C46 F31' 98.8(11) . .
F31 C46 F31' 52.3(8) . .
F33' C46 F33 38.2(9) . 1
F32 C46 F33 105.9(10) . 1
F32' C46 F33 79.4(11) . 1
F31 C46 F33 101.5(10) . 1
F31' C46 F33 135.0(9) . 1
F33' C46 F33 38.2(9) . .
F32 C46 F33 105.9(10) . .
F32' C46 F33 79.4(11) . .
F31 C46 F33 101.5(10) . .
F31' C46 F33 135.0(9) . .
F33 C46 F33 0.0(8) 1 .
F33' C46 C47 116.8(9) . .
F32 C46 C47 113.5(9) . .
F32' C46 C47 111.3(10) . .
F31 C46 C47 105.8(7) . .
F31' C46 C47 111.7(7) . .
F33 C46 C47 110.7(7) 1 .
F33 C46 C47 110.7(7) . .
O11 C47 C48 128.0(7) . .
O11 C47 C46 114.1(6) . .
C48 C47 C46 117.9(6) . .
C47 C48 C49 119.7(7) . .
C47 C48 H48 120.1 . .
C49 C48 H48 120.1 . .
O12 C49 C48 129.5(7) . .
O12 C49 C50 115.8(7) . .
C48 C49 C50 114.7(7) . .
F34 C50 F36 106.1(7) . .
F34 C50 F35 105.1(7) . .
F36 C50 F35 106.3(7) . .
F34 C50 C49 112.2(7) . .
F36 C50 C49 113.4(7) . .
F35 C50 C49 113.0(7) . .
F3 F3 C21 0(10) 1 .
F4 F4 C25 0(10) 1 .
F10 F10 C30 0(10) 1 .
F14 F14 C31 0(10) 1 .
F21 F21 C36 0(10) 1 .
F22 F22 C40 0(10) 1 .
F27 F27 C41 0(10) 1 .
F29 F29 C45 0(10) 1 .
F33 F33 C46 0(10) 1 .
C1 N1 C5 116.5(5) . .
C1 N1 Tb1 121.8(4) . .
C5 N1 Tb1 121.1(4) . .
C6 N2 C10 115.9(6) . .
C6 N2 Tb1 120.1(4) . .
C10 N2 Tb1 121.9(4) . .
C11 N3 C15 115.4(6) . .
C11 N3 Tb2 122.0(5) . .
C15 N3 Tb2 120.1(4) . .
C20 N4 C16 118.3(6) . .
C20 N4 Tb2 121.2(4) . .
C16 N4 Tb2 120.0(4) . .
C22 O1 Tb1 134.8(5) . .
C24 O2 Tb1 133.6(4) . .
C27 O3 Tb1 132.1(4) . .
C29 O4 Tb1 132.0(4) . .
C32 O5 Tb1 132.9(4) . .
C34 O6 Tb1 132.1(4) . .
C37 O7 Tb2 133.9(5) . .
C39 O8 Tb2 133.7(4) . .
C42 O9 Tb2 132.0(4) . .
C44 O10 Tb2 133.2(5) . .
C47 O11 Tb2 133.0(4) . .
C49 O12 Tb2 132.1(4) . .

loop_
_geom_bond_atom_site_label_1
_geom_bond_atom_site_label_2
_geom_bond_distance
_geom_bond_site_symmetry_2
Tb1 O1 2.346(5) .
Tb1 O5 2.355(4) .
Tb1 O2 2.359(4) .
Tb1 O6 2.359(5) .
Tb1 O3 2.365(4) .
Tb1 O4 2.367(5) .
Tb1 N1 2.492(5) .
Tb1 N2 2.512(5) .
Tb2 O7 2.336(5) .
Tb2 O11 2.342(4) .
Tb2 O10 2.347(5) .
Tb2 O12 2.359(4) .
Tb2 O8 2.373(4) .
Tb2 O9 2.381(4) .
Tb2 N4 2.507(5) .
Tb2 N3 2.518(5) .
C1 N1 1.346(8) .
C1 C2 1.389(9) .
C1 H1 0.9300 .
C2 C3 1.332(10) .
C2 H2 0.9300 .
C3 C4 1.378(11) .
C3 H3 0.9300 .
C4 C5 1.392(9) .
C4 H4 0.9300 .
C5 N1 1.351(8) .
C5 C6 1.517(10) .
C6 N2 1.340(9) .
C6 C7 1.386(10) .
C7 C8 1.357(11) .
C7 H7 0.9300 .
C8 C9 1.377(11) .
C8 H8 0.9300 .
C9 C10 1.374(10) .
C9 H9 0.9300 .
C10 N2 1.349(8) .
C10 H10 0.9300 .
C11 N3 1.351(8) .
C11 C12 1.383(10) .
C11 H11 0.9300 .
C12 C13 1.352(11) .
C12 H12 0.9300 .
C13 C14 1.367(11) .
C13 H13 0.9300 .
C14 C15 1.364(9) .
C14 H14 0.9300 .
C15 N3 1.359(9) .
C15 C16 1.502(9) .
C16 N4 1.366(9) .
C16 C17 1.371(10) .
C17 C18 1.396(11) .
C17 H17 0.9300 .
C18 C19 1.343(10) .
C18 H18 0.9300 .
C19 C20 1.385(9) .
C19 H19 0.9300 .
C20 N4 1.328(8) .
C20 H20 0.9300 .
C21 F1' 1.18(3) .
C21 F2 1.267(13) .
C21 F3 1.331(12) 1
C21 F3 1.331(12) .
C21 F2' 1.342(11) .
C21 F3' 1.352(10) .
C21 F1 1.383(13) .
C21 C22 1.525(11) .
C22 O1 1.237(9) .
C22 C23 1.405(11) .
C23 C24 1.364(10) .
C23 H23 0.9300 .
C24 O2 1.254(8) .
C24 C25 1.556(10) .
C25 F5 1.264(9) .
C25 F4 1.304(10) 1
C25 F4 1.304(10) .
C25 F6 1.306(11) .
C26 F7' 1.255(16) .
C26 F9 1.279(13) .
C26 F9' 1.284(18) .
C26 F8 1.287(13) .
C26 F8' 1.293(16) .
C26 F7 1.346(13) .
C26 C27 1.527(9) .
C27 O3 1.268(8) .
C27 C28 1.373(10) .
C28 C29 1.383(10) .
C28 H28 0.9300 .
C29 O4 1.257(8) .
C29 C30 1.515(10) .
C30 F11 1.303(9) .
C30 F10 1.307(9) 1
C30 F10 1.307(9) .
C30 F12 1.309(10) .
C31 F14' 1.22(2) .
C31 F13' 1.25(3) .
C31 F13 1.282(11) .
C31 F15 1.321(10) .
C31 F14 1.358(10) 1
C31 F14 1.358(10) .
C31 F15' 1.361(10) .
C31 C32 1.534(10) .
C32 O5 1.245(8) .
C32 C33 1.367(10) .
C33 C34 1.377(11) .
C33 H33 0.9300 .
C34 O6 1.269(9) .
C34 C35 1.514(11) .
C35 F17 1.295(10) .
C35 F18 1.339(9) .
C35 F16 1.340(10) .
C36 F20 1.258(10) .
C36 F19 1.271(10) .
C36 F21 1.360(11) 1
C36 F21 1.360(11) .
C36 C37 1.538(10) .
C37 O7 1.245(9) .
C37 C38 1.398(11) .
C38 C39 1.356(10) .
C38 H38 0.9300 .
C39 O8 1.264(8) .
C39 C40 1.522(9) .
C40 F23 1.291(9) .
C40 F22 1.315(9) 1
C40 F22 1.315(9) .
C40 F24 1.317(10) .
C41 F26' 1.26(2) .
C41 F27' 1.29(2) .
C41 F27 1.314(13) 1
C41 F27 1.314(13) .
C41 F25' 1.31(2) .
C41 F26 1.319(12) .
C41 F25 1.325(12) .
C41 C42 1.537(10) .
C42 O9 1.251(8) .
C42 C43 1.376(10) .
C43 C44 1.411(11) .
C43 H43 0.9300 .
C44 O10 1.242(9) .
C44 C45 1.527(10) .
C45 F28 1.277(9) .
C45 F30 1.285(9) .
C45 F29 1.328(10) 1
C45 F29 1.328(10) .
C46 F33' 1.245(16) .
C46 F32 1.253(15) .
C46 F32' 1.322(18) .
C46 F31 1.329(14) .
C46 F31' 1.362(9) .
C46 F33 1.363(13) 1
C46 F33 1.363(13) .
C46 C47 1.531(9) .
C47 O11 1.259(8) .
C47 C48 1.373(10) .
C48 C49 1.392(10) .
C48 H48 0.9300 .
C49 O12 1.242(8) .
C49 C50 1.531(10) .
C50 F34 1.302(10) .
C50 F36 1.316(9) .
C50 F35 1.336(10) .
F3 F3 0.00(3) 1
F4 F4 0.000(19) 1
F10 F10 0.00(2) 1
F14 F14 0.00(2) 1
F21 F21 0.00(2) 1
F22 F22 0.000(18) 1
F27 F27 0.00(3) 1
F29 F29 0.000(18) 1
F33 F33 0.00(4) 1

loop_
_geom_hbond_atom_site_label_D
_geom_hbond_atom_site_label_H
_geom_hbond_atom_site_label_A
_geom_hbond_distance_DH
_geom_hbond_distance_HA
_geom_hbond_distance_DA
_geom_hbond_angle_DHA
_geom_hbond_site_symmetry_A
C48 H48 F33 0.93 2.31 2.672(13) 102.8 1
C43 H43 F29 0.93 2.40 2.745(10) 102.0 1
C43 H43 F27 0.93 2.37 2.735(13) 103.4 1
C38 H38 F22 0.93 2.33 2.699(9) 103.4 1
C38 H38 F21 0.93 2.36 2.725(10) 103.1 1
C33 H33 F14 0.93 2.31 2.684(11) 103.7 1
C28 H28 F10 0.93 2.41 2.751(10) 101.5 1
C23 H23 F4 0.93 2.34 2.712(10) 103.2 1
C23 H23 F3 0.93 2.44 2.779(11) 101.5 1
C8 H8 F32 0.93 2.52 3.395(14) 157.8 1_456

loop_
_geom_torsion_atom_site_label_1
_geom_torsion_atom_site_label_2
_geom_torsion_atom_site_label_3
_geom_torsion_atom_site_label_4
_geom_torsion
_geom_torsion_site_symmetry_1
_geom_torsion_site_symmetry_4
N1 C1 C2 C3 0.2(11) . .
C1 C2 C3 C4 -2.0(12) . .
C2 C3 C4 C5 1.7(12) . .
C3 C4 C5 N1 0.4(11) . .
C3 C4 C5 C6 -178.6(7) . .
N1 C5 C6 N2 -3.2(8) . .
C4 C5 C6 N2 175.8(7) . .
N1 C5 C6 C7 176.8(6) . .
C4 C5 C6 C7 -4.2(11) . .
N2 C6 C7 C8 0.6(12) . .
C5 C6 C7 C8 -179.4(7) . .
C6 C7 C8 C9 -3.0(12) . .
C7 C8 C9 C10 4.0(12) . .
C8 C9 C10 N2 -3.0(12) . .
N3 C11 C12 C13 -5.1(12) . .
C11 C12 C13 C14 5.7(12) . .
C12 C13 C14 C15 -3.0(12) . .
C13 C14 C15 N3 -0.7(12) . .
C13 C14 C15 C16 179.0(7) . .
N3 C15 C16 N4 -5.5(8) . .
C14 C15 C16 N4 174.8(6) . .
N3 C15 C16 C17 173.2(7) . .
C14 C15 C16 C17 -6.5(11) . .
N4 C16 C17 C18 0.5(11) . .
C15 C16 C17 C18 -178.2(7) . .
C16 C17 C18 C19 1.4(12) . .
C17 C18 C19 C20 -1.8(12) . .
C18 C19 C20 N4 0.4(11) . .
F1' C21 C22 O1 -97(2) . .
F2 C21 C22 O1 65.9(12) . .
F3 C21 C22 O1 -165.0(9) 1 .
F3 C21 C22 O1 -165.0(9) . .
F2' C21 C22 O1 27.8(18) . .
F3' C21 C22 O1 130.3(16) . .
F1 C21 C22 O1 -53.5(11) . .
F1' C21 C22 C23 83(2) . .
F2 C21 C22 C23 -114.2(11) . .
F3 C21 C22 C23 14.9(12) 1 .
F3 C21 C22 C23 14.9(12) . .
F2' C21 C22 C23 -152.2(16) . .
F3' C21 C22 C23 -49.7(18) . .
F1 C21 C22 C23 126.5(9) . .
O1 C22 C23 C24 -1.3(13) . .
C21 C22 C23 C24 178.7(7) . .
C22 C23 C24 O2 3.1(12) . .
C22 C23 C24 C25 -176.5(7) . .
O2 C24 C25 F5 -60.3(10) . .
C23 C24 C25 F5 119.4(9) . .
O2 C24 C25 F4 175.6(7) . 1
C23 C24 C25 F4 -4.7(11) . 1
O2 C24 C25 F4 175.6(7) . .
C23 C24 C25 F4 -4.7(11) . .
O2 C24 C25 F6 56.4(9) . .
C23 C24 C25 F6 -123.9(9) . .
F7' C26 C27 O3 -65.9(14) . .
F9 C26 C27 O3 97.7(11) . .
F9' C26 C27 O3 53.6(16) . .
F8 C26 C27 O3 -140.0(12) . .
F8' C26 C27 O3 170.6(12) . .
F7 C26 C27 O3 -18.4(11) . .
F7' C26 C27 C28 112.8(14) . .
F9 C26 C27 C28 -83.5(12) . .
F9' C26 C27 C28 -127.6(15) . .
F8 C26 C27 C28 38.7(14) . .
F8' C26 C27 C28 -10.6(14) . .
F7 C26 C27 C28 160.4(9) . .
O3 C27 C28 C29 1.9(12) . .
C26 C27 C28 C29 -176.7(7) . .
C27 C28 C29 O4 0.2(12) . .
C27 C28 C29 C30 178.0(7) . .
O4 C29 C30 F11 69.9(9) . .
C28 C29 C30 F11 -108.1(8) . .
O4 C29 C30 F10 -168.1(7) . 1
C28 C29 C30 F10 13.9(10) . 1
O4 C29 C30 F10 -168.1(7) . .
C28 C29 C30 F10 13.9(10) . .
O4 C29 C30 F12 -50.3(9) . .
C28 C29 C30 F12 131.6(8) . .
F14' C31 C32 O5 -147.0(18) . .
F13' C31 C32 O5 85.2(18) . .
F13 C31 C32 O5 46.6(10) . .
F15 C31 C32 O5 -79.9(9) . .
F14 C31 C32 O5 167.8(8) 1 .
F14 C31 C32 O5 167.8(8) . .
F15' C31 C32 O5 -23.5(14) . .
F14' C31 C32 C33 30(2) . .
F13' C31 C32 C33 -97.6(18) . .
F13 C31 C32 C33 -136.2(9) . .
F15 C31 C32 C33 97.3(9) . .
F14 C31 C32 C33 -15.0(10) 1 .
F14 C31 C32 C33 -15.0(10) . .
F15' C31 C32 C33 153.7(13) . .
O5 C32 C33 C34 1.9(13) . .
C31 C32 C33 C34 -174.8(7) . .
C32 C33 C34 O6 -0.4(13) . .
C32 C33 C34 C35 176.7(7) . .
O6 C34 C35 F17 118.0(8) . .
C33 C34 C35 F17 -59.5(9) . .
O6 C34 C35 F18 -121.0(8) . .
C33 C34 C35 F18 61.6(10) . .
O6 C34 C35 F16 -2.7(10) . .
C33 C34 C35 F16 179.9(7) . .
F20 C36 C37 O7 63.2(10) . .
F19 C36 C37 O7 -61.8(10) . .
F21 C36 C37 O7 -177.6(7) 1 .
F21 C36 C37 O7 -177.6(7) . .
F20 C36 C37 C38 -116.8(9) . .
F19 C36 C37 C38 118.1(9) . .
F21 C36 C37 C38 2.4(11) 1 .
F21 C36 C37 C38 2.4(11) . .
O7 C37 C38 C39 0.3(13) . .
C36 C37 C38 C39 -179.7(7) . .
C37 C38 C39 O8 4.1(12) . .
C37 C38 C39 C40 -176.6(7) . .
O8 C39 C40 F23 -61.4(9) . .
C38 C39 C40 F23 119.2(8) . .
O8 C39 C40 F22 175.3(7) . 1
C38 C39 C40 F22 -4.1(10) . 1
O8 C39 C40 F22 175.3(7) . .
C38 C39 C40 F22 -4.1(10) . .
O8 C39 C40 F24 56.1(9) . .
C38 C39 C40 F24 -123.3(8) . .
F26' C41 C42 O9 -22.9(17) . .
F27' C41 C42 O9 92.1(15) . .
F27 C41 C42 O9 165.8(10) 1 .
F27 C41 C42 O9 165.8(10) . .
F25' C41 C42 O9 -151.9(15) . .
F26 C41 C42 O9 41.5(12) . .
F25 C41 C42 O9 -73.7(11) . .
F26' C41 C42 C43 155.4(16) . .
F27' C41 C42 C43 -89.6(15) . .
F27 C41 C42 C43 -15.8(13) 1 .
F27 C41 C42 C43 -15.8(13) . .
F25' C41 C42 C43 26.5(17) . .
F26 C41 C42 C43 -140.2(11) . .
F25 C41 C42 C43 104.7(10) . .
O9 C42 C43 C44 4.0(12) . .
C41 C42 C43 C44 -174.1(7) . .
C42 C43 C44 O10 -0.5(12) . .
C42 C43 C44 C45 177.6(6) . .
O10 C44 C45 F28 72.8(9) . .
C43 C44 C45 F28 -105.5(9) . .
O10 C44 C45 F30 -53.2(9) . .
C43 C44 C45 F30 128.4(8) . .
O10 C44 C45 F29 -169.2(7) . 1
C43 C44 C45 F29 12.5(10) . 1
O10 C44 C45 F29 -169.2(7) . .
C43 C44 C45 F29 12.5(10) . .
F33' C46 C47 O11 -151.1(12) . .
F32 C46 C47 O11 48.8(12) . .
F32' C46 C47 O11 81.3(12) . .
F31 C46 C47 O11 -83.3(11) . .
F31' C46 C47 O11 -28.1(12) . .
F33 C46 C47 O11 167.6(9) 1 .
F33 C46 C47 O11 167.6(9) . .
F33' C46 C47 C48 27.4(15) . .
F32 C46 C47 C48 -132.8(10) . .
F32' C46 C47 C48 -100.2(12) . .
F31 C46 C47 C48 95.2(11) . .
F31' C46 C47 C48 150.4(10) . .
F33 C46 C47 C48 -13.9(12) 1 .
F33 C46 C47 C48 -13.9(12) . .
O11 C47 C48 C49 2.9(12) . .
C46 C47 C48 C49 -175.4(7) . .
C47 C48 C49 O12 -0.5(13) . .
C47 C48 C49 C50 176.6(7) . .
O12 C49 C50 F34 116.3(9) . .
C48 C49 C50 F34 -61.2(10) . .
O12 C49 C50 F36 -123.4(8) . .
C48 C49 C50 F36 59.1(10) . .
O12 C49 C50 F35 -2.4(10) . .
C48 C49 C50 F35 -179.9(7) . .
F1' C21 F3 F3 0(27) . 1
F2 C21 F3 F3 0(23) . 1
F2' C21 F3 F3 0(27) . 1
F3' C21 F3 F3 0(22) . 1
F1 C21 F3 F3 0(26) . 1
C22 C21 F3 F3 0(22) . 1
F5 C25 F4 F4 0.0(6) . 1
F6 C25 F4 F4 0.0(6) . 1
C24 C25 F4 F4 0.0(6) . 1
F11 C30 F10 F10 0.0(7) . 1
F12 C30 F10 F10 0.0(6) . 1
C29 C30 F10 F10 0.0(8) . 1
F14' C31 F14 F14 0.0(4) . 1
F13' C31 F14 F14 0.00(10) . 1
F13 C31 F14 F14 0.00(18) . 1
F15 C31 F14 F14 0.00(6) . 1
F15' C31 F14 F14 0.0(4) . 1
C32 C31 F14 F14 0.0(2) . 1
F20 C36 F21 F21 0.0(5) . 1
F19 C36 F21 F21 0.0(4) . 1
C37 C36 F21 F21 0.0(6) . 1
F23 C40 F22 F22 0.0(2) . 1
F24 C40 F22 F22 0.00(17) . 1
C39 C40 F22 F22 0.00(3) . 1
F26' C41 F27 F27 0.0(11) . 1
F27' C41 F27 F27 0.0(7) . 1
F25' C41 F27 F27 0.0(11) . 1
F26 C41 F27 F27 0.0(9) . 1
F25 C41 F27 F27 0.0(7) . 1
C42 C41 F27 F27 0.0(7) . 1
F28 C45 F29 F29 0.0(18) . 1
F30 C45 F29 F29 0.0(18) . 1
C44 C45 F29 F29 0.0(17) . 1
F33' C46 F33 F33 0.0(14) . 1
F32 C46 F33 F33 0.0(16) . 1
F32' C46 F33 F33 0.0(14) . 1
F31 C46 F33 F33 0.0(15) . 1
F31' C46 F33 F33 0(2) . 1
C47 C46 F33 F33 0.0(12) . 1
C2 C1 N1 C5 1.7(9) . .
C2 C1 N1 Tb1 -169.3(5) . .
C4 C5 N1 C1 -2.0(9) . .
C6 C5 N1 C1 177.0(6) . .
C4 C5 N1 Tb1 169.1(5) . .
C6 C5 N1 Tb1 -11.9(7) . .
O1 Tb1 N1 C1 111.3(5) . .
O5 Tb1 N1 C1 -12.4(6) . .
O2 Tb1 N1 C1 37.7(5) . .
O6 Tb1 N1 C1 159.3(4) . .
O3 Tb1 N1 C1 -47.2(5) . .
O4 Tb1 N1 C1 -111.5(5) . .
N2 Tb1 N1 C1 -175.0(5) . .
O1 Tb1 N1 C5 -59.4(5) . .
O5 Tb1 N1 C5 176.9(4) . .
O2 Tb1 N1 C5 -132.9(5) . .
O6 Tb1 N1 C5 -11.3(6) . .
O3 Tb1 N1 C5 142.1(5) . .
O4 Tb1 N1 C5 77.8(5) . .
N2 Tb1 N1 C5 14.4(4) . .
C7 C6 N2 C10 0.6(10) . .
C5 C6 N2 C10 -179.4(6) . .
C7 C6 N2 Tb1 -163.4(5) . .
C5 C6 N2 Tb1 16.6(7) . .
C9 C10 N2 C6 0.7(11) . .
C9 C10 N2 Tb1 164.3(6) . .
O1 Tb1 N2 C6 70.1(5) . .
O5 Tb1 N2 C6 -177.2(4) . .
O2 Tb1 N2 C6 28.1(6) . .
O6 Tb1 N2 C6 148.4(5) . .
O3 Tb1 N2 C6 -73.8(5) . .
O4 Tb1 N2 C6 -136.2(5) . .
N1 Tb1 N2 C6 -16.1(5) . .
O1 Tb1 N2 C10 -92.8(5) . .
O5 Tb1 N2 C10 19.8(7) . .
O2 Tb1 N2 C10 -134.9(5) . .
O6 Tb1 N2 C10 -14.5(5) . .
O3 Tb1 N2 C10 123.2(5) . .
O4 Tb1 N2 C10 60.9(5) . .
N1 Tb1 N2 C10 -179.1(6) . .
C12 C11 N3 C15 1.4(10) . .
C12 C11 N3 Tb2 163.5(6) . .
C14 C15 N3 C11 1.5(10) . .
C16 C15 N3 C11 -178.2(6) . .
C14 C15 N3 Tb2 -161.0(5) . .
C16 C15 N3 Tb2 19.3(7) . .
O7 Tb2 N3 C11 -94.4(6) . .
O11 Tb2 N3 C11 16.8(7) . .
O10 Tb2 N3 C11 62.7(5) . .
O12 Tb2 N3 C11 -14.6(5) . .
O8 Tb2 N3 C11 -135.5(5) . .
O9 Tb2 N3 C11 123.8(5) . .
N4 Tb2 N3 C11 -179.1(6) . .
O7 Tb2 N3 C15 67.0(5) . .
O11 Tb2 N3 C15 178.1(4) . .
O10 Tb2 N3 C15 -136.0(5) . .
O12 Tb2 N3 C15 146.7(5) . .
O8 Tb2 N3 C15 25.8(6) . .
O9 Tb2 N3 C15 -74.9(5) . .
N4 Tb2 N3 C15 -17.8(5) . .
C19 C20 N4 C16 1.4(10) . .
C19 C20 N4 Tb2 -170.8(5) . .
C17 C16 N4 C20 -1.8(10) . .
C15 C16 N4 C20 176.9(6) . .
C17 C16 N4 Tb2 170.5(5) . .
C15 C16 N4 Tb2 -10.8(7) . .
O7 Tb2 N4 C20 111.1(5) . .
O11 Tb2 N4 C20 -10.6(7) . .
O10 Tb2 N4 C20 -109.1(5) . .
O12 Tb2 N4 C20 162.6(5) . .
O8 Tb2 N4 C20 37.3(5) . .
O9 Tb2 N4 C20 -43.7(5) . .
N3 Tb2 N4 C20 -173.5(6) . .
O7 Tb2 N4 C16 -61.0(5) . .
O11 Tb2 N4 C16 177.3(4) . .
O10 Tb2 N4 C16 78.8(5) . .
O12 Tb2 N4 C16 -9.5(6) . .
O8 Tb2 N4 C16 -134.8(5) . .
O9 Tb2 N4 C16 144.2(5) . .
N3 Tb2 N4 C16 14.4(5) . .
C23 C22 O1 Tb1 -17.3(12) . .
C21 C22 O1 Tb1 162.7(5) . .
O5 Tb1 O1 C22 87.5(7) . .
O2 Tb1 O1 C22 21.3(6) . .
O6 Tb1 O1 C22 148.2(7) . .
O3 Tb1 O1 C22 -19.9(8) . .
O4 Tb1 O1 C22 -166.6(6) . .
N1 Tb1 O1 C22 -59.6(6) . .
N2 Tb1 O1 C22 -126.5(7) . .
C23 C24 O2 Tb1 13.2(11) . .
C25 C24 O2 Tb1 -167.1(4) . .
O1 Tb1 O2 C24 -19.0(6) . .
O5 Tb1 O2 C24 -143.9(6) . .
O6 Tb1 O2 C24 -81.1(6) . .
O3 Tb1 O2 C24 139.4(6) . .
O4 Tb1 O2 C24 171.4(5) . .
N1 Tb1 O2 C24 62.8(6) . .
N2 Tb1 O2 C24 22.6(7) . .
C28 C27 O3 Tb1 18.4(10) . .
C26 C27 O3 Tb1 -163.0(4) . .
O1 Tb1 O3 C27 177.8(5) . .
O5 Tb1 O3 C27 57.9(5) . .
O2 Tb1 O3 C27 138.7(6) . .
O6 Tb1 O3 C27 14.8(7) . .
O4 Tb1 O3 C27 -24.9(5) . .
N1 Tb1 O3 C27 -141.9(6) . .
N2 Tb1 O3 C27 -89.8(6) . .
C28 C29 O4 Tb1 -22.6(11) . .
C30 C29 O4 Tb1 159.5(4) . .
O1 Tb1 O4 C29 -171.8(5) . .
O5 Tb1 O4 C29 -51.3(6) . .
O2 Tb1 O4 C29 -6.6(7) . .
O6 Tb1 O4 C29 -125.9(6) . .
O3 Tb1 O4 C29 27.0(6) . .
N1 Tb1 O4 C29 93.4(6) . .
N2 Tb1 O4 C29 149.6(6) . .
C33 C32 O5 Tb1 -19.7(11) . .
C31 C32 O5 Tb1 157.1(5) . .
O1 Tb1 O5 C32 85.2(6) . .
O2 Tb1 O5 C32 147.5(6) . .
O6 Tb1 O5 C32 22.6(6) . .
O3 Tb1 O5 C32 -127.9(6) . .
O4 Tb1 O5 C32 -53.9(6) . .
N1 Tb1 O5 C32 -162.7(6) . .
N2 Tb1 O5 C32 -13.2(8) . .
C33 C34 O6 Tb1 16.5(12) . .
C35 C34 O6 Tb1 -160.6(5) . .
O1 Tb1 O6 C34 -147.1(6) . .
O5 Tb1 O6 C34 -20.8(6) . .
O2 Tb1 O6 C34 -87.3(6) . .
O3 Tb1 O6 C34 23.3(7) . .
O4 Tb1 O6 C34 62.4(6) . .
N1 Tb1 O6 C34 164.2(5) . .
N2 Tb1 O6 C34 140.9(6) . .
C38 C37 O7 Tb2 -19.7(12) . .
C36 C37 O7 Tb2 160.3(5) . .
O11 Tb2 O7 C37 89.0(6) . .
O10 Tb2 O7 C37 -164.5(6) . .
O12 Tb2 O7 C37 150.7(7) . .
O8 Tb2 O7 C37 22.0(6) . .
O9 Tb2 O7 C37 -16.1(8) . .
N4 Tb2 O7 C37 -60.6(6) . .
N3 Tb2 O7 C37 -127.6(7) . .
C38 C39 O8 Tb2 10.6(11) . .
C40 C39 O8 Tb2 -168.8(4) . .
O7 Tb2 O8 C39 -17.6(6) . .
O11 Tb2 O8 C39 -140.9(6) . .
O10 Tb2 O8 C39 169.9(5) . .
O12 Tb2 O8 C39 -79.5(6) . .
O9 Tb2 O8 C39 140.6(6) . .
N4 Tb2 O8 C39 62.8(6) . .
N3 Tb2 O8 C39 23.5(7) . .
C43 C42 O9 Tb2 16.1(11) . .
C41 C42 O9 Tb2 -165.7(5) . .
O7 Tb2 O9 C42 176.3(5) . .
O11 Tb2 O9 C42 58.4(6) . .
O10 Tb2 O9 C42 -24.1(6) . .
O12 Tb2 O9 C42 15.7(7) . .
O8 Tb2 O9 C42 139.5(6) . .
N4 Tb2 O9 C42 -138.9(6) . .
N3 Tb2 O9 C42 -87.6(6) . .
C43 C44 O10 Tb2 -23.8(11) . .
C45 C44 O10 Tb2 158.0(5) . .
O7 Tb2 O10 C44 -170.9(6) . .
O11 Tb2 O10 C44 -51.4(6) . .
O12 Tb2 O10 C44 -125.6(6) . .
O8 Tb2 O10 C44 -2.2(8) . .
O9 Tb2 O10 C44 28.1(6) . .
N4 Tb2 O10 C44 96.2(6) . .
N3 Tb2 O10 C44 153.2(6) . .
C48 C47 O11 Tb2 -22.2(11) . .
C46 C47 O11 Tb2 156.1(5) . .
O7 Tb2 O11 C47 88.8(6) . .
O10 Tb2 O11 C47 -53.2(6) . .
O12 Tb2 O11 C47 24.5(6) . .
O8 Tb2 O11 C47 151.9(6) . .
O9 Tb2 O11 C47 -127.1(6) . .
N4 Tb2 O11 C47 -160.1(5) . .
N3 Tb2 O11 C47 -7.9(7) . .
C48 C49 O12 Tb2 17.0(12) . .
C50 C49 O12 Tb2 -160.1(5) . .
O7 Tb2 O12 C49 -146.2(7) . .
O11 Tb2 O12 C49 -21.8(6) . .
O10 Tb2 O12 C49 61.2(6) . .
O8 Tb2 O12 C49 -86.6(6) . .
O9 Tb2 O12 C49 22.1(7) . .
N4 Tb2 O12 C49 162.0(6) . .
N3 Tb2 O12 C49 140.1(7) . .
